data_4089395
loop_
_publ_author_name
'Sharma, Hemant K.'
'Metta-Maga\~na, Alejandro J.'
'Pannell, Keith H.'

_publ_section_title
;
 Reactions of an Iron Chlorodistannane with Hydroxide: Isolation and
 Structural Characterization of
 {(\h5-Me3SiC5H4)Fe(CO)[(SntBu2)2(\m-OH)]&#x00B7;&#x00B7;&#x00B7;DMAP},
 DMAP = 4-(N,N-Dimethylamino)pyridine, a \m-OH-Stannyl(stannylene)--Iron
 Complex
;
_journal_issue 21
_journal_name_full Organometallics
_journal_page_first 6218
_journal_paper_doi 10.1021/om3012129
_journal_volume 32
_journal_year 2013
_chemical_formula_sum 'C36 H61 Cl Fe2 O4 Si2 Sn2'
_chemical_formula_weight 998.56
_space_group_IT_number 2
_space_group_name_Hall '-P 1'
_space_group_name_H-M_alt 'P -1'
_symmetry_cell_setting triclinic
_symmetry_space_group_name_H-M 'P -1'
_atom_sites_solution_hydrogens geom
_atom_sites_solution_primary direct
_atom_sites_solution_secondary difmap
_audit_creation_method SHELXL-97
_cell_angle_alpha 78.988(2)
_cell_angle_beta 73.602(2)
_cell_angle_gamma 67.163(2)
_cell_formula_units_Z 2
_cell_length_a 12.873(2)
_cell_length_b 12.877(2)
_cell_length_c 15.636(3)
_cell_measurement_reflns_used 5158
_cell_measurement_temperature 296(2)
_cell_measurement_theta_max 23.87
_cell_measurement_theta_min 2.29
_cell_volume 2281.8(7)
_computing_cell_refinement 'Bruker SAINT'
_computing_data_collection 'Bruker APEX2'
_computing_data_reduction 'Bruker SAINT'
_computing_molecular_graphics 'Bruker SHELXTL'
_computing_publication_material 'Bruker SHELXTL'
_computing_structure_refinement 'SHELXL-97 (Sheldrick, 2008)'
_computing_structure_solution 'SHELXS-97 (Sheldrick, 2008)'
_diffrn_ambient_temperature 296(2)
_diffrn_measured_fraction_theta_full 0.996
_diffrn_measured_fraction_theta_max 0.996
_diffrn_measurement_device_type 'Bruker APEX CCD'
_diffrn_measurement_method '\f and \w scans'
_diffrn_radiation_monochromator graphite
_diffrn_radiation_source 'fine-focus sealed tube'
_diffrn_radiation_type MoK\a
_diffrn_radiation_wavelength 0.71073
_diffrn_reflns_av_R_equivalents 0.0618
_diffrn_reflns_av_sigmaI/netI 0.0713
_diffrn_reflns_limit_h_max 17
_diffrn_reflns_limit_h_min -15
_diffrn_reflns_limit_k_max 17
_diffrn_reflns_limit_k_min -15
_diffrn_reflns_limit_l_max 20
_diffrn_reflns_limit_l_min -20
_diffrn_reflns_number 33024
_diffrn_reflns_theta_full 28.00
_diffrn_reflns_theta_max 28.00
_diffrn_reflns_theta_min 1.36
_exptl_absorpt_coefficient_mu 1.848
_exptl_absorpt_correction_T_max 0.9100
_exptl_absorpt_correction_T_min 0.7417
_exptl_absorpt_correction_type multi-scan
_exptl_crystal_colour yellow
_exptl_crystal_density_diffrn 1.453
_exptl_crystal_density_method 'not measured'
_exptl_crystal_description slab
_exptl_crystal_F_000 1012
_exptl_crystal_size_max 0.17
_exptl_crystal_size_mid 0.08
_exptl_crystal_size_min 0.05
_refine_diff_density_max 1.784
_refine_diff_density_min -1.091
_refine_diff_density_rms 0.139
_refine_ls_extinction_method none
_refine_ls_goodness_of_fit_ref 0.970
_refine_ls_hydrogen_treatment mixed
_refine_ls_matrix_type full
_refine_ls_number_parameters 442
_refine_ls_number_reflns 10966
_refine_ls_number_restraints 0
_refine_ls_restrained_S_all 0.970
_refine_ls_R_factor_all 0.0988
_refine_ls_R_factor_gt 0.0555
_refine_ls_shift/su_max 0.002
_refine_ls_shift/su_mean 0.000
_refine_ls_structure_factor_coef Fsqd
_refine_ls_weighting_details 'calc w=1/[\s^2^(Fo^2^)+(0.1000P)^2^+0.5962P] where P=(Fo^2^+2Fc^2^)/3'
_refine_ls_weighting_scheme calc
_refine_ls_wR_factor_gt 0.1387
_refine_ls_wR_factor_ref 0.1762
_reflns_number_gt 6961
_reflns_number_total 10966
_reflns_threshold_expression >2sigma(I)
_cod_data_source_file 7.cif
_cod_data_source_block 529hs_0ms
_cod_depositor_comments
;
The following automatic conversions were performed:

data item '_symmetry_cell_setting' value 'Triclinic' was changed to
'triclinic' in accordance with the
/home/saulius/struct/COD-crude-data/automatic-downloads/DataCite-retrospective/ACS/depositions/lib/dictionaries/cif_core.dic
dictionary named 'cif_core.dic' version 2.4.2 last updated on
2011-04-26.

Automatic conversion script
Id: cif_fix_values 6909 2019-04-08 15:41:33Z antanas 
;
_cod_original_cell_volume 2282.0(6)
_cod_original_sg_symbol_H-M P-1
_cod_database_code 4089395

loop_
_symmetry_equiv_pos_as_xyz
'x, y, z'
'-x, -y, -z'

loop_
_atom_site_label
_atom_site_type_symbol
_atom_site_fract_x
_atom_site_fract_y
_atom_site_fract_z
_atom_site_U_iso_or_equiv
_atom_site_adp_type
_atom_site_occupancy
_atom_site_symmetry_multiplicity
_atom_site_calc_flag
_atom_site_refinement_flags
Sn1 Sn 0.59521(3) 0.74961(3) 0.21634(3) 0.04115(13) Uani 1 1 d .
Sn2 Sn 0.15280(4) 1.19132(3) 0.32576(3) 0.04612(14) Uani 1 1 d .
Fe1 Fe 0.80069(7) 0.74204(8) 0.12952(6) 0.0484(2) Uani 1 1 d .
Fe2 Fe 0.35712(7) 1.04395(7) 0.32401(5) 0.0417(2) Uani 1 1 d .
Cl1 Cl 0.16254(18) 1.35766(16) 0.22450(15) 0.0769(6) Uani 1 1 d .
Si1 Si 1.09873(16) 0.69243(18) 0.11617(13) 0.0572(5) Uani 1 1 d .
Si2 Si 0.53442(19) 1.22431(18) 0.28035(15) 0.0642(5) Uani 1 1 d .
O2 O 0.8077(5) 0.8562(7) 0.2690(6) 0.133(3) Uani 1 1 d .
O1 O 0.6887(6) 0.9524(6) 0.0313(5) 0.121(3) Uani 1 1 d .
O3 O 0.2366(5) 0.8856(5) 0.3987(5) 0.096(2) Uani 1 1 d .
O4 O 0.3585(5) 1.0873(5) 0.4983(3) 0.0830(17) Uani 1 1 d .
C1 C 0.9819(5) 0.6515(5) 0.0999(4) 0.0476(14) Uani 1 1 d .
C2 C 0.9393(6) 0.6792(6) 0.0215(5) 0.0608(18) Uani 1 1 d .
H2 H 0.9625 0.7235 -0.0290 0.073 Uiso 1 1 calc R
C3 C 0.8547(6) 0.6285(7) 0.0319(5) 0.068(2) Uani 1 1 d .
H3 H 0.8134 0.6347 -0.0101 0.082 Uiso 1 1 calc R
C4 C 0.8452(6) 0.5684(6) 0.1161(6) 0.0630(19) Uani 1 1 d .
H4 H 0.7975 0.5261 0.1399 0.076 Uiso 1 1 calc R
C5 C 0.9206(5) 0.5830(5) 0.1584(5) 0.0526(15) Uani 1 1 d .
H5 H 0.9295 0.5528 0.2160 0.063 Uiso 1 1 calc R
C6 C 0.7312(7) 0.8690(7) 0.0709(6) 0.074(2) Uani 1 1 d .
C7 C 0.8009(6) 0.8116(7) 0.2145(6) 0.079(3) Uani 1 1 d .
C8 C 1.2378(6) 0.5954(7) 0.0557(6) 0.076(2) Uani 1 1 d .
H8A H 1.2570 0.5224 0.0891 0.114 Uiso 1 1 calc R
H8B H 1.2978 0.6252 0.0488 0.114 Uiso 1 1 calc R
H8C H 1.2310 0.5881 -0.0023 0.114 Uiso 1 1 calc R
C9 C 1.0946(7) 0.6748(9) 0.2381(5) 0.086(3) Uani 1 1 d .
H9A H 1.0259 0.7309 0.2679 0.129 Uiso 1 1 calc R
H9B H 1.1616 0.6837 0.2464 0.129 Uiso 1 1 calc R
H9C H 1.0940 0.6007 0.2627 0.129 Uiso 1 1 calc R
C10 C 1.0783(8) 0.8395(8) 0.0684(8) 0.104(3) Uani 1 1 d .
H10A H 1.0712 0.8479 0.0077 0.156 Uiso 1 1 calc R
H10B H 1.1437 0.8573 0.0694 0.156 Uiso 1 1 calc R
H10C H 1.0092 0.8900 0.1031 0.156 Uiso 1 1 calc R
C11 C 0.4983(6) 0.7153(6) 0.1351(5) 0.0619(19) Uani 1 1 d .
C12 C 0.5418(8) 0.5880(7) 0.1272(7) 0.093(3) Uani 1 1 d .
H12A H 0.5245 0.5494 0.1853 0.140 Uiso 1 1 calc R
H12B H 0.6240 0.5610 0.1032 0.140 Uiso 1 1 calc R
H12C H 0.5042 0.5738 0.0880 0.140 Uiso 1 1 calc R
C13 C 0.5166(8) 0.7782(9) 0.0420(6) 0.092(3) Uani 1 1 d .
H13A H 0.4693 0.7690 0.0084 0.138 Uiso 1 1 calc R
H13B H 0.5966 0.7478 0.0115 0.138 Uiso 1 1 calc R
H13C H 0.4956 0.8571 0.0476 0.138 Uiso 1 1 calc R
C14 C 0.3706(7) 0.7558(8) 0.1811(7) 0.092(3) Uani 1 1 d .
H14A H 0.3442 0.8348 0.1889 0.138 Uiso 1 1 calc R
H14B H 0.3594 0.7138 0.2385 0.138 Uiso 1 1 calc R
H14C H 0.3274 0.7444 0.1450 0.138 Uiso 1 1 calc R
C15 C 0.5932(7) 0.6458(6) 0.3481(5) 0.067(2) Uani 1 1 d .
C16 C 0.6687(10) 0.5263(8) 0.3373(7) 0.114(4) Uani 1 1 d .
H16A H 0.7458 0.5226 0.3065 0.172 Uiso 1 1 calc R
H16B H 0.6393 0.4940 0.3033 0.172 Uiso 1 1 calc R
H16C H 0.6701 0.4849 0.3952 0.172 Uiso 1 1 calc R
C17 C 0.4717(10) 0.6495(12) 0.3932(8) 0.181(8) Uani 1 1 d .
H17A H 0.4511 0.6036 0.3639 0.272 Uiso 1 1 calc R
H17B H 0.4187 0.7261 0.3894 0.272 Uiso 1 1 calc R
H17C H 0.4680 0.6210 0.4550 0.272 Uiso 1 1 calc R
C18 C 0.6324(18) 0.6941(13) 0.4057(7) 0.199(9) Uani 1 1 d .
H18A H 0.6190 0.6590 0.4657 0.298 Uiso 1 1 calc R
H18B H 0.5901 0.7741 0.4055 0.298 Uiso 1 1 calc R
H18C H 0.7136 0.6807 0.3835 0.298 Uiso 1 1 calc R
C19 C 0.5026(5) 0.9289(5) 0.2391(4) 0.0432(13) Uani 1 1 d .
C20 C 0.5378(5) 0.9922(5) 0.2825(4) 0.0452(13) Uani 1 1 d .
H20 H 0.5873 0.9606 0.3214 0.054 Uiso 1 1 calc R
C21 C 0.4871(6) 1.1125(6) 0.2584(4) 0.0523(15) Uani 1 1 d .
C22 C 0.4173(5) 1.1225(5) 0.1994(4) 0.0494(15) Uani 1 1 d .
H22 H 0.3737 1.1901 0.1723 0.059 Uiso 1 1 calc R
C23 C 0.4247(5) 1.0129(5) 0.1882(4) 0.0476(14) Uani 1 1 d .
H23 H 0.3854 0.9974 0.1535 0.057 Uiso 1 1 calc R
C24 C 0.2831(6) 0.9483(6) 0.3678(5) 0.0621(18) Uani 1 1 d .
C25 C 0.3531(6) 1.0730(6) 0.4296(4) 0.0545(16) Uani 1 1 d .
C26 C 0.6336(10) 1.2532(10) 0.1749(7) 0.116(4) Uani 1 1 d .
H26A H 0.5895 1.2972 0.1316 0.174 Uiso 1 1 calc R
H26B H 0.6872 1.1830 0.1520 0.174 Uiso 1 1 calc R
H26C H 0.6756 1.2946 0.1863 0.174 Uiso 1 1 calc R
C27 C 0.6193(10) 1.1657(9) 0.3695(7) 0.104(3) Uani 1 1 d .
H27A H 0.6471 1.2211 0.3785 0.156 Uiso 1 1 calc R
H27B H 0.6839 1.0986 0.3511 0.156 Uiso 1 1 calc R
H27C H 0.5704 1.1473 0.4244 0.156 Uiso 1 1 calc R
C28 C 0.4103(8) 1.3540(7) 0.3152(8) 0.100(3) Uani 1 1 d .
H28A H 0.4370 1.4041 0.3340 0.149 Uiso 1 1 calc R
H28B H 0.3545 1.3343 0.3639 0.149 Uiso 1 1 calc R
H28C H 0.3751 1.3911 0.2657 0.149 Uiso 1 1 calc R
C29 C 0.1176(8) 1.0893(8) 0.1810(7) 0.091(3) Uani 1 1 d .
H29A H 0.1703 1.0169 0.1987 0.136 Uiso 1 1 calc R
H29B H 0.1608 1.1345 0.1441 0.136 Uiso 1 1 calc R
H29C H 0.0703 1.0790 0.1480 0.136 Uiso 1 1 calc R
C30 C 0.0409(6) 1.1488(7) 0.2638(5) 0.0640(19) Uani 1 1 d .
C31 C -0.0533(7) 1.2556(7) 0.2353(6) 0.083(3) Uani 1 1 d .
H31A H -0.0187 1.3090 0.2007 0.124 Uiso 1 1 calc R
H31B H -0.1083 1.2886 0.2875 0.124 Uiso 1 1 calc R
H31C H -0.0920 1.2364 0.1998 0.124 Uiso 1 1 calc R
C32 C -0.0145(9) 1.0712(9) 0.3299(8) 0.110(4) Uani 1 1 d .
H32A H -0.0609 1.0509 0.3023 0.165 Uiso 1 1 calc R
H32B H -0.0625 1.1098 0.3819 0.165 Uiso 1 1 calc R
H32C H 0.0450 1.0041 0.3473 0.165 Uiso 1 1 calc R
C33 C 0.0528(6) 1.2713(7) 0.4518(5) 0.067(2) Uani 1 1 d .
C34 C 0.0451(9) 1.1763(9) 0.5243(6) 0.103(3) Uani 1 1 d .
H34A H 0.1215 1.1295 0.5318 0.154 Uiso 1 1 calc R
H34B H 0.0106 1.1316 0.5075 0.154 Uiso 1 1 calc R
H34C H -0.0015 1.2076 0.5796 0.154 Uiso 1 1 calc R
C35 C 0.1151(8) 1.3361(8) 0.4751(6) 0.092(3) Uani 1 1 d .
H35A H 0.0711 1.3705 0.5296 0.138 Uiso 1 1 calc R
H35B H 0.1236 1.3938 0.4276 0.138 Uiso 1 1 calc R
H35C H 0.1902 1.2853 0.4827 0.138 Uiso 1 1 calc R
C36 C -0.0686(7) 1.3499(9) 0.4422(7) 0.106(4) Uani 1 1 d .
H36A H -0.1110 1.3845 0.4969 0.159 Uiso 1 1 calc R
H36B H -0.1083 1.3070 0.4296 0.159 Uiso 1 1 calc R
H36C H -0.0628 1.4076 0.3941 0.159 Uiso 1 1 calc R

loop_
_atom_site_aniso_label
_atom_site_aniso_U_11
_atom_site_aniso_U_22
_atom_site_aniso_U_33
_atom_site_aniso_U_23
_atom_site_aniso_U_13
_atom_site_aniso_U_12
Sn1 0.0354(2) 0.0379(2) 0.0499(2) -0.00744(16) -0.01194(17) -0.00962(17)
Sn2 0.0388(2) 0.0408(2) 0.0504(2) -0.00103(17) -0.00984(18) -0.00702(18)
Fe1 0.0330(5) 0.0451(5) 0.0643(5) -0.0130(4) -0.0104(4) -0.0079(4)
Fe2 0.0360(4) 0.0359(4) 0.0473(4) -0.0020(3) -0.0070(3) -0.0091(4)
Cl1 0.0669(12) 0.0508(10) 0.0971(14) 0.0219(10) -0.0234(11) -0.0140(9)
Si1 0.0394(10) 0.0632(12) 0.0698(12) -0.0209(9) -0.0050(8) -0.0176(9)
Si2 0.0649(13) 0.0536(12) 0.0792(13) -0.0085(10) -0.0057(10) -0.0328(10)
O2 0.051(4) 0.168(7) 0.198(8) -0.138(7) -0.027(4) -0.003(4)
O1 0.093(5) 0.078(4) 0.124(5) 0.039(4) 0.004(4) 0.000(4)
O3 0.060(3) 0.058(3) 0.159(6) 0.013(4) -0.004(4) -0.033(3)
O4 0.079(4) 0.106(5) 0.057(3) -0.015(3) -0.019(3) -0.019(3)
C1 0.034(3) 0.045(3) 0.059(4) -0.019(3) -0.010(3) -0.003(3)
C2 0.050(4) 0.068(5) 0.054(4) -0.014(3) -0.005(3) -0.011(4)
C3 0.053(4) 0.077(5) 0.078(5) -0.038(4) -0.019(4) -0.009(4)
C4 0.045(4) 0.041(4) 0.103(6) -0.024(4) -0.017(4) -0.006(3)
C5 0.043(4) 0.038(3) 0.070(4) -0.009(3) -0.013(3) -0.006(3)
C6 0.058(5) 0.051(4) 0.087(5) 0.004(4) 0.003(4) -0.012(4)
C7 0.027(3) 0.084(6) 0.130(7) -0.059(5) -0.008(4) -0.008(4)
C8 0.045(4) 0.088(6) 0.100(6) -0.035(5) 0.003(4) -0.031(4)
C9 0.062(5) 0.131(8) 0.081(5) -0.038(5) -0.013(4) -0.041(5)
C10 0.079(6) 0.081(7) 0.167(10) -0.012(6) -0.030(7) -0.043(5)
C11 0.040(4) 0.068(5) 0.088(5) -0.031(4) -0.025(3) -0.011(3)
C12 0.077(6) 0.078(6) 0.142(9) -0.047(6) -0.041(6) -0.017(5)
C13 0.084(6) 0.119(8) 0.082(6) -0.027(5) -0.045(5) -0.020(6)
C14 0.050(5) 0.103(7) 0.142(8) -0.047(6) -0.031(5) -0.024(5)
C15 0.072(5) 0.056(4) 0.060(4) 0.004(3) -0.012(4) -0.016(4)
C16 0.115(9) 0.076(6) 0.098(7) 0.027(5) -0.019(6) 0.004(6)
C17 0.098(9) 0.153(12) 0.146(11) 0.084(9) 0.034(8) 0.021(8)
C18 0.41(3) 0.197(15) 0.082(7) 0.058(9) -0.117(12) -0.200(18)
C19 0.030(3) 0.040(3) 0.054(3) -0.006(3) -0.004(2) -0.010(3)
C20 0.032(3) 0.047(3) 0.055(3) -0.009(3) -0.009(2) -0.011(3)
C21 0.044(4) 0.052(4) 0.055(4) -0.007(3) 0.001(3) -0.018(3)
C22 0.047(4) 0.041(3) 0.046(3) 0.000(3) 0.000(3) -0.010(3)
C23 0.048(4) 0.049(4) 0.043(3) -0.003(3) -0.009(3) -0.016(3)
C24 0.042(4) 0.047(4) 0.081(5) -0.001(3) -0.007(3) -0.006(3)
C25 0.047(4) 0.057(4) 0.049(4) 0.000(3) -0.010(3) -0.010(3)
C26 0.134(10) 0.136(10) 0.104(7) -0.002(7) 0.008(7) -0.104(8)
C27 0.122(9) 0.095(7) 0.130(8) -0.001(6) -0.047(7) -0.067(7)
C28 0.090(7) 0.061(5) 0.152(9) -0.036(6) -0.016(6) -0.027(5)
C29 0.075(6) 0.091(7) 0.122(7) -0.033(6) -0.053(6) -0.013(5)
C30 0.044(4) 0.065(5) 0.083(5) -0.007(4) -0.027(4) -0.010(3)
C31 0.060(5) 0.085(6) 0.098(6) -0.016(5) -0.039(5) -0.003(4)
C32 0.084(7) 0.123(9) 0.151(10) 0.031(7) -0.052(7) -0.069(7)
C33 0.053(4) 0.066(5) 0.065(4) -0.016(4) -0.009(3) 0.000(4)
C34 0.101(8) 0.122(8) 0.064(5) -0.007(5) 0.008(5) -0.036(7)
C35 0.092(7) 0.079(6) 0.096(6) -0.037(5) -0.020(5) -0.009(5)
C36 0.048(5) 0.128(9) 0.110(7) -0.051(6) -0.004(5) 0.012(5)

loop_
_atom_type_symbol
_atom_type_description
_atom_type_scat_dispersion_real
_atom_type_scat_dispersion_imag
_atom_type_scat_source
C C 0.0033 0.0016 'International Tables Vol C Tables 4.2.6.8 and 6.1.1.4'
O O 0.0106 0.0060 'International Tables Vol C Tables 4.2.6.8 and 6.1.1.4'
Si Si 0.0817 0.0704 'International Tables Vol C Tables 4.2.6.8 and 6.1.1.4'
Cl Cl 0.1484 0.1585 'International Tables Vol C Tables 4.2.6.8 and 6.1.1.4'
Fe Fe 0.3463 0.8444 'International Tables Vol C Tables 4.2.6.8 and 6.1.1.4'
Sn Sn -0.6537 1.4246 'International Tables Vol C Tables 4.2.6.8 and 6.1.1.4'
H H 0.0000 0.0000 'International Tables Vol C Tables 4.2.6.8 and 6.1.1.4'

loop_
_geom_angle_atom_site_label_1
_geom_angle_atom_site_label_2
_geom_angle_atom_site_label_3
_geom_angle
C19 Sn1 C11 104.2(2)
C19 Sn1 C15 109.1(3)
C11 Sn1 C15 112.7(3)
C19 Sn1 Fe1 103.56(15)
C11 Sn1 Fe1 113.4(2)
C15 Sn1 Fe1 113.0(2)
C30 Sn2 C33 111.1(3)
C30 Sn2 Cl1 97.1(2)
C33 Sn2 Cl1 100.2(2)
C30 Sn2 Fe2 116.81(19)
C33 Sn2 Fe2 117.58(19)
Cl1 Sn2 Fe2 110.70(6)
C7 Fe1 C6 92.7(4)
C7 Fe1 C5 98.8(3)
C6 Fe1 C5 161.3(3)
C7 Fe1 C2 126.5(3)
C6 Fe1 C2 95.9(3)
C5 Fe1 C2 65.3(3)
C7 Fe1 C3 161.6(3)
C6 Fe1 C3 100.6(4)
C5 Fe1 C3 65.2(3)
C2 Fe1 C3 39.9(3)
C7 Fe1 C4 132.1(4)
C6 Fe1 C4 134.6(4)
C5 Fe1 C4 38.9(3)
C2 Fe1 C4 65.6(3)
C3 Fe1 C4 38.6(3)
C7 Fe1 C1 95.3(3)
C6 Fe1 C1 124.6(3)
C5 Fe1 C1 39.9(3)
C2 Fe1 C1 39.1(2)
C3 Fe1 C1 66.6(3)
C4 Fe1 C1 66.6(3)
C7 Fe1 Sn1 87.1(2)
C6 Fe1 Sn1 86.0(3)
C5 Fe1 Sn1 109.21(19)
C2 Fe1 Sn1 146.1(2)
C3 Fe1 Sn1 106.4(2)
C4 Fe1 Sn1 89.0(2)
C1 Fe1 Sn1 149.05(19)
C25 Fe2 C24 93.5(3)
C25 Fe2 C20 94.0(3)
C24 Fe2 C20 123.1(3)
C25 Fe2 C22 127.2(3)
C24 Fe2 C22 138.9(3)
C20 Fe2 C22 65.8(2)
C25 Fe2 C23 158.1(3)
C24 Fe2 C23 103.5(3)
C20 Fe2 C23 65.2(2)
C22 Fe2 C23 39.4(2)
C25 Fe2 C21 93.5(3)
C24 Fe2 C21 162.4(3)
C20 Fe2 C21 40.3(2)
C22 Fe2 C21 39.3(2)
C23 Fe2 C21 66.4(3)
C25 Fe2 C19 126.0(3)
C24 Fe2 C19 95.7(3)
C20 Fe2 C19 38.8(2)
C22 Fe2 C19 66.6(2)
C23 Fe2 C19 39.6(2)
C21 Fe2 C19 67.2(2)
C25 Fe2 Sn2 92.0(2)
C24 Fe2 Sn2 84.1(2)
C20 Fe2 Sn2 151.69(18)
C22 Fe2 Sn2 88.74(17)
C23 Fe2 Sn2 103.26(17)
C21 Fe2 Sn2 111.75(18)
C19 Fe2 Sn2 141.90(16)
C10 Si1 C8 109.9(4)
C10 Si1 C9 111.6(5)
C8 Si1 C9 110.1(4)
C10 Si1 C1 109.4(4)
C8 Si1 C1 106.9(3)
C9 Si1 C1 108.9(3)
C28 Si2 C26 111.7(5)
C28 Si2 C27 109.6(5)
C26 Si2 C27 107.9(5)
C28 Si2 C21 112.2(4)
C26 Si2 C21 106.0(4)
C27 Si2 C21 109.3(4)
C2 C1 C5 105.0(6)
C2 C1 Si1 125.2(5)
C5 C1 Si1 129.7(5)
C2 C1 Fe1 69.5(4)
C5 C1 Fe1 68.9(3)
Si1 C1 Fe1 128.0(3)
C1 C2 C3 109.4(7)
C1 C2 Fe1 71.5(4)
C3 C2 Fe1 70.3(4)
C1 C2 H2 125.3
C3 C2 H2 125.3
Fe1 C2 H2 124.5
C4 C3 C2 107.9(6)
C4 C3 Fe1 71.4(4)
C2 C3 Fe1 69.8(4)
C4 C3 H3 126.1
C2 C3 H3 126.1
Fe1 C3 H3 124.3
C3 C4 C5 107.7(7)
C3 C4 Fe1 70.0(4)
C5 C4 Fe1 69.4(4)
C3 C4 H4 126.2
C5 C4 H4 126.2
Fe1 C4 H4 126.0
C4 C5 C1 110.1(6)
C4 C5 Fe1 71.7(4)
C1 C5 Fe1 71.2(3)
C4 C5 H5 125.0
C1 C5 H5 125.0
Fe1 C5 H5 123.7
O1 C6 Fe1 178.0(8)
O2 C7 Fe1 176.2(7)
Si1 C8 H8A 109.5
Si1 C8 H8B 109.5
H8A C8 H8B 109.5
Si1 C8 H8C 109.5
H8A C8 H8C 109.5
H8B C8 H8C 109.5
Si1 C9 H9A 109.5
Si1 C9 H9B 109.5
H9A C9 H9B 109.5
Si1 C9 H9C 109.5
H9A C9 H9C 109.5
H9B C9 H9C 109.5
Si1 C10 H10A 109.5
Si1 C10 H10B 109.5
H10A C10 H10B 109.5
Si1 C10 H10C 109.5
H10A C10 H10C 109.5
H10B C10 H10C 109.5
C14 C11 C13 110.0(7)
C14 C11 C12 109.4(7)
C13 C11 C12 109.7(7)
C14 C11 Sn1 108.9(5)
C13 C11 Sn1 109.3(5)
C12 C11 Sn1 109.5(5)
C11 C12 H12A 109.5
C11 C12 H12B 109.5
H12A C12 H12B 109.5
C11 C12 H12C 109.5
H12A C12 H12C 109.5
H12B C12 H12C 109.5
C11 C13 H13A 109.5
C11 C13 H13B 109.5
H13A C13 H13B 109.5
C11 C13 H13C 109.5
H13A C13 H13C 109.5
H13B C13 H13C 109.5
C11 C14 H14A 109.5
C11 C14 H14B 109.5
H14A C14 H14B 109.5
C11 C14 H14C 109.5
H14A C14 H14C 109.5
H14B C14 H14C 109.5
C18 C15 C16 110.1(10)
C18 C15 C17 108.3(11)
C16 C15 C17 108.3(9)
C18 C15 Sn1 108.6(6)
C16 C15 Sn1 111.3(5)
C17 C15 Sn1 110.2(6)
C15 C16 H16A 109.5
C15 C16 H16B 109.5
H16A C16 H16B 109.5
C15 C16 H16C 109.5
H16A C16 H16C 109.5
H16B C16 H16C 109.5
C15 C17 H17A 109.5
C15 C17 H17B 109.5
H17A C17 H17B 109.5
C15 C17 H17C 109.5
H17A C17 H17C 109.5
H17B C17 H17C 109.5
C15 C18 H18A 109.5
C15 C18 H18B 109.5
H18A C18 H18B 109.5
C15 C18 H18C 109.5
H18A C18 H18C 109.5
H18B C18 H18C 109.5
C20 C19 C23 104.7(5)
C20 C19 Fe2 68.2(3)
C23 C19 Fe2 68.3(3)
C20 C19 Sn1 125.1(4)
C23 C19 Sn1 126.7(4)
Fe2 C19 Sn1 143.6(3)
C19 C20 C21 111.4(5)
C19 C20 Fe2 73.0(3)
C21 C20 Fe2 70.5(3)
C19 C20 H20 124.3
C21 C20 H20 124.3
Fe2 C20 H20 123.7
C22 C21 C20 105.4(6)
C22 C21 Si2 127.9(5)
C20 C21 Si2 125.2(5)
C22 C21 Fe2 70.0(4)
C20 C21 Fe2 69.2(3)
Si2 C21 Fe2 135.6(3)
C21 C22 C23 109.0(6)
C21 C22 Fe2 70.7(4)
C23 C22 Fe2 70.4(3)
C21 C22 H22 125.5
C23 C22 H22 125.5
Fe2 C22 H22 125.0
C22 C23 C19 109.5(6)
C22 C23 Fe2 70.2(3)
C19 C23 Fe2 72.1(3)
C22 C23 H23 125.2
C19 C23 H23 125.2
Fe2 C23 H23 124.1
O3 C24 Fe2 177.7(8)
O4 C25 Fe2 175.1(6)
Si2 C26 H26A 109.5
Si2 C26 H26B 109.5
H26A C26 H26B 109.5
Si2 C26 H26C 109.5
H26A C26 H26C 109.5
H26B C26 H26C 109.5
Si2 C27 H27A 109.5
Si2 C27 H27B 109.5
H27A C27 H27B 109.5
Si2 C27 H27C 109.5
H27A C27 H27C 109.5
H27B C27 H27C 109.5
Si2 C28 H28A 109.5
Si2 C28 H28B 109.5
H28A C28 H28B 109.5
Si2 C28 H28C 109.5
H28A C28 H28C 109.5
H28B C28 H28C 109.5
C30 C29 H29A 109.5
C30 C29 H29B 109.5
H29A C29 H29B 109.5
C30 C29 H29C 109.5
H29A C29 H29C 109.5
H29B C29 H29C 109.5
C29 C30 C32 110.4(8)
C29 C30 C31 108.6(7)
C32 C30 C31 109.8(7)
C29 C30 Sn2 107.3(5)
C32 C30 Sn2 109.6(6)
C31 C30 Sn2 111.0(5)
C30 C31 H31A 109.5
C30 C31 H31B 109.5
H31A C31 H31B 109.5
C30 C31 H31C 109.5
H31A C31 H31C 109.5
H31B C31 H31C 109.5
C30 C32 H32A 109.5
C30 C32 H32B 109.5
H32A C32 H32B 109.5
C30 C32 H32C 109.5
H32A C32 H32C 109.5
H32B C32 H32C 109.5
C35 C33 C34 109.4(8)
C35 C33 C36 110.4(7)
C34 C33 C36 110.0(8)
C35 C33 Sn2 110.1(6)
C34 C33 Sn2 106.8(5)
C36 C33 Sn2 110.1(5)
C33 C34 H34A 109.5
C33 C34 H34B 109.5
H34A C34 H34B 109.5
C33 C34 H34C 109.5
H34A C34 H34C 109.5
H34B C34 H34C 109.5
C33 C35 H35A 109.5
C33 C35 H35B 109.5
H35A C35 H35B 109.5
C33 C35 H35C 109.5
H35A C35 H35C 109.5
H35B C35 H35C 109.5
C33 C36 H36A 109.5
C33 C36 H36B 109.5
H36A C36 H36B 109.5
C33 C36 H36C 109.5
H36A C36 H36C 109.5
H36B C36 H36C 109.5

loop_
_geom_bond_atom_site_label_1
_geom_bond_atom_site_label_2
_geom_bond_distance
Sn1 C19 2.195(6)
Sn1 C11 2.214(6)
Sn1 C15 2.231(7)
Sn1 Fe1 2.5830(10)
Sn2 C30 2.217(7)
Sn2 C33 2.217(7)
Sn2 Cl1 2.4313(19)
Sn2 Fe2 2.5739(10)
Fe1 C7 1.740(8)
Fe1 C6 1.751(8)
Fe1 C5 2.090(6)
Fe1 C2 2.095(7)
Fe1 C3 2.101(7)
Fe1 C4 2.119(7)
Fe1 C1 2.121(6)
Fe2 C25 1.744(7)
Fe2 C24 1.765(8)
Fe2 C20 2.095(6)
Fe2 C22 2.104(6)
Fe2 C23 2.107(6)
Fe2 C21 2.112(6)
Fe2 C19 2.158(6)
Si1 C10 1.844(9)
Si1 C8 1.850(7)
Si1 C9 1.864(8)
Si1 C1 1.867(7)
Si2 C28 1.850(9)
Si2 C26 1.853(9)
Si2 C27 1.878(10)
Si2 C21 1.884(7)
O2 C7 1.153(9)
O1 C6 1.148(9)
O3 C24 1.144(8)
O4 C25 1.149(8)
C1 C2 1.411(9)
C1 C5 1.437(9)
C2 C3 1.432(10)
C2 H2 0.9300
C3 C4 1.393(11)
C3 H3 0.9300
C4 C5 1.402(9)
C4 H4 0.9300
C5 H5 0.9300
C8 H8A 0.9600
C8 H8B 0.9600
C8 H8C 0.9600
C9 H9A 0.9600
C9 H9B 0.9600
C9 H9C 0.9600
C10 H10A 0.9600
C10 H10B 0.9600
C10 H10C 0.9600
C11 C14 1.517(10)
C11 C13 1.529(12)
C11 C12 1.530(11)
C12 H12A 0.9600
C12 H12B 0.9600
C12 H12C 0.9600
C13 H13A 0.9600
C13 H13B 0.9600
C13 H13C 0.9600
C14 H14A 0.9600
C14 H14B 0.9600
C14 H14C 0.9600
C15 C18 1.472(14)
C15 C16 1.478(11)
C15 C17 1.510(14)
C16 H16A 0.9600
C16 H16B 0.9600
C16 H16C 0.9600
C17 H17A 0.9600
C17 H17B 0.9600
C17 H17C 0.9600
C18 H18A 0.9600
C18 H18B 0.9600
C18 H18C 0.9600
C19 C20 1.414(8)
C19 C23 1.446(8)
C20 C21 1.448(9)
C20 H20 0.9300
C21 C22 1.418(9)
C22 C23 1.419(9)
C22 H22 0.9300
C23 H23 0.9300
C26 H26A 0.9600
C26 H26B 0.9600
C26 H26C 0.9600
C27 H27A 0.9600
C27 H27B 0.9600
C27 H27C 0.9600
C28 H28A 0.9600
C28 H28B 0.9600
C28 H28C 0.9600
C29 C30 1.519(12)
C29 H29A 0.9600
C29 H29B 0.9600
C29 H29C 0.9600
C30 C32 1.522(12)
C30 C31 1.529(10)
C31 H31A 0.9600
C31 H31B 0.9600
C31 H31C 0.9600
C32 H32A 0.9600
C32 H32B 0.9600
C32 H32C 0.9600
C33 C35 1.508(12)
C33 C34 1.514(12)
C33 C36 1.528(11)
C34 H34A 0.9600
C34 H34B 0.9600
C34 H34C 0.9600
C35 H35A 0.9600
C35 H35B 0.9600
C35 H35C 0.9600
C36 H36A 0.9600
C36 H36B 0.9600
C36 H36C 0.9600

loop_
_geom_torsion_atom_site_label_1
_geom_torsion_atom_site_label_2
_geom_torsion_atom_site_label_3
_geom_torsion_atom_site_label_4
_geom_torsion
C19 Sn1 Fe1 C7 52.0(4)
C11 Sn1 Fe1 C7 164.3(4)
C15 Sn1 Fe1 C7 -65.9(4)
C19 Sn1 Fe1 C6 -40.9(3)
C11 Sn1 Fe1 C6 71.3(4)
C15 Sn1 Fe1 C6 -158.8(4)
C19 Sn1 Fe1 C5 150.4(3)
C11 Sn1 Fe1 C5 -97.4(3)
C15 Sn1 Fe1 C5 32.4(3)
C19 Sn1 Fe1 C2 -135.5(4)
C11 Sn1 Fe1 C2 -23.3(4)
C15 Sn1 Fe1 C2 106.6(4)
C19 Sn1 Fe1 C3 -140.8(3)
C11 Sn1 Fe1 C3 -28.6(3)
C15 Sn1 Fe1 C3 101.3(3)
C19 Sn1 Fe1 C4 -175.7(3)
C11 Sn1 Fe1 C4 -63.5(3)
C15 Sn1 Fe1 C4 66.4(3)
C19 Sn1 Fe1 C1 147.5(4)
C11 Sn1 Fe1 C1 -100.2(4)
C15 Sn1 Fe1 C1 29.6(4)
C30 Sn2 Fe2 C25 -143.3(3)
C33 Sn2 Fe2 C25 -7.4(3)
Cl1 Sn2 Fe2 C25 106.8(2)
C30 Sn2 Fe2 C24 -50.0(4)
C33 Sn2 Fe2 C24 85.9(4)
Cl1 Sn2 Fe2 C24 -159.8(3)
C30 Sn2 Fe2 C20 114.5(4)
C33 Sn2 Fe2 C20 -109.6(4)
Cl1 Sn2 Fe2 C20 4.7(4)
C30 Sn2 Fe2 C22 89.5(3)
C33 Sn2 Fe2 C22 -134.6(3)
Cl1 Sn2 Fe2 C22 -20.3(2)
C30 Sn2 Fe2 C23 52.5(3)
C33 Sn2 Fe2 C23 -171.6(3)
Cl1 Sn2 Fe2 C23 -57.3(2)
C30 Sn2 Fe2 C21 122.1(3)
C33 Sn2 Fe2 C21 -102.0(3)
Cl1 Sn2 Fe2 C21 12.3(2)
C30 Sn2 Fe2 C19 41.7(4)
C33 Sn2 Fe2 C19 177.6(4)
Cl1 Sn2 Fe2 C19 -68.1(3)
C10 Si1 C1 C2 41.3(7)
C8 Si1 C1 C2 -77.6(6)
C9 Si1 C1 C2 163.5(6)
C10 Si1 C1 C5 -142.3(6)
C8 Si1 C1 C5 98.8(6)
C9 Si1 C1 C5 -20.1(7)
C10 Si1 C1 Fe1 -49.1(6)
C8 Si1 C1 Fe1 -168.0(4)
C9 Si1 C1 Fe1 73.1(5)
C7 Fe1 C1 C2 -146.4(5)
C6 Fe1 C1 C2 -49.4(6)
C5 Fe1 C1 C2 116.2(6)
C3 Fe1 C1 C2 37.5(5)
C4 Fe1 C1 C2 79.6(5)
Sn1 Fe1 C1 C2 120.4(4)
C7 Fe1 C1 C5 97.4(5)
C6 Fe1 C1 C5 -165.6(5)
C2 Fe1 C1 C5 -116.2(6)
C3 Fe1 C1 C5 -78.7(4)
C4 Fe1 C1 C5 -36.5(4)
Sn1 Fe1 C1 C5 4.2(6)
C7 Fe1 C1 Si1 -27.2(5)
C6 Fe1 C1 Si1 69.8(6)
C5 Fe1 C1 Si1 -124.6(6)
C2 Fe1 C1 Si1 119.3(7)
C3 Fe1 C1 Si1 156.7(6)
C4 Fe1 C1 Si1 -161.1(5)
Sn1 Fe1 C1 Si1 -120.4(4)
C5 C1 C2 C3 -0.2(7)
Si1 C1 C2 C3 176.9(5)
Fe1 C1 C2 C3 -60.3(5)
C5 C1 C2 Fe1 60.1(4)
Si1 C1 C2 Fe1 -122.8(5)
C7 Fe1 C2 C1 43.2(6)
C6 Fe1 C2 C1 141.1(5)
C5 Fe1 C2 C1 -39.3(4)
C3 Fe1 C2 C1 -119.4(6)
C4 Fe1 C2 C1 -82.3(4)
Sn1 Fe1 C2 C1 -127.4(4)
C7 Fe1 C2 C3 162.7(6)
C6 Fe1 C2 C3 -99.5(5)
C5 Fe1 C2 C3 80.2(5)
C4 Fe1 C2 C3 37.2(4)
C1 Fe1 C2 C3 119.4(6)
Sn1 Fe1 C2 C3 -7.9(7)
C1 C2 C3 C4 -0.6(8)
Fe1 C2 C3 C4 -61.6(5)
C1 C2 C3 Fe1 61.1(5)
C7 Fe1 C3 C4 68.8(14)
C6 Fe1 C3 C4 -155.6(5)
C5 Fe1 C3 C4 37.3(4)
C2 Fe1 C3 C4 117.9(6)
C1 Fe1 C3 C4 81.2(5)
Sn1 Fe1 C3 C4 -66.7(4)
C7 Fe1 C3 C2 -49.2(15)
C6 Fe1 C3 C2 86.5(5)
C5 Fe1 C3 C2 -80.6(5)
C4 Fe1 C3 C2 -117.9(6)
C1 Fe1 C3 C2 -36.7(4)
Sn1 Fe1 C3 C2 175.4(4)
C2 C3 C4 C5 1.2(8)
Fe1 C3 C4 C5 -59.4(5)
C2 C3 C4 Fe1 60.6(5)
C7 Fe1 C4 C3 -156.6(5)
C6 Fe1 C4 C3 34.8(7)
C5 Fe1 C4 C3 -118.8(6)
C2 Fe1 C4 C3 -38.5(4)
C1 Fe1 C4 C3 -81.4(5)
Sn1 Fe1 C4 C3 118.2(4)
C7 Fe1 C4 C5 -37.8(6)
C6 Fe1 C4 C5 153.6(5)
C2 Fe1 C4 C5 80.3(5)
C3 Fe1 C4 C5 118.8(6)
C1 Fe1 C4 C5 37.4(4)
Sn1 Fe1 C4 C5 -123.0(4)
C3 C4 C5 C1 -1.4(7)
Fe1 C4 C5 C1 -61.2(4)
C3 C4 C5 Fe1 59.8(5)
C2 C1 C5 C4 1.0(7)
Si1 C1 C5 C4 -176.0(5)
Fe1 C1 C5 C4 61.5(4)
C2 C1 C5 Fe1 -60.5(4)
Si1 C1 C5 Fe1 122.5(5)
C7 Fe1 C5 C4 152.6(5)
C6 Fe1 C5 C4 -80.0(12)
C2 Fe1 C5 C4 -81.1(5)
C3 Fe1 C5 C4 -37.0(5)
C1 Fe1 C5 C4 -119.6(6)
Sn1 Fe1 C5 C4 62.6(5)
C7 Fe1 C5 C1 -87.8(4)
C6 Fe1 C5 C1 39.6(12)
C2 Fe1 C5 C1 38.5(4)
C3 Fe1 C5 C1 82.6(4)
C4 Fe1 C5 C1 119.6(6)
Sn1 Fe1 C5 C1 -177.7(3)
C7 Fe1 C6 O1 88(27)
C5 Fe1 C6 O1 -40(28)
C2 Fe1 C6 O1 -39(27)
C3 Fe1 C6 O1 -79(27)
C4 Fe1 C6 O1 -101(27)
C1 Fe1 C6 O1 -11(27)
Sn1 Fe1 C6 O1 175(100)
C6 Fe1 C7 O2 -108(15)
C5 Fe1 C7 O2 57(15)
C2 Fe1 C7 O2 -8(15)
C3 Fe1 C7 O2 29(16)
C4 Fe1 C7 O2 80(15)
C1 Fe1 C7 O2 17(15)
Sn1 Fe1 C7 O2 166(15)
C19 Sn1 C11 C14 -51.2(6)
C15 Sn1 C11 C14 67.0(6)
Fe1 Sn1 C11 C14 -163.1(5)
C19 Sn1 C11 C13 68.9(5)
C15 Sn1 C11 C13 -172.9(5)
Fe1 Sn1 C11 C13 -42.9(6)
C19 Sn1 C11 C12 -170.8(6)
C15 Sn1 C11 C12 -52.7(7)
Fe1 Sn1 C11 C12 77.3(6)
C19 Sn1 C15 C18 -50.4(10)
C11 Sn1 C15 C18 -165.6(9)
Fe1 Sn1 C15 C18 64.2(10)
C19 Sn1 C15 C16 -171.7(7)
C11 Sn1 C15 C16 73.1(8)
Fe1 Sn1 C15 C16 -57.1(8)
C19 Sn1 C15 C17 68.1(9)
C11 Sn1 C15 C17 -47.1(9)
Fe1 Sn1 C15 C17 -177.3(8)
C25 Fe2 C19 C20 -40.1(5)
C24 Fe2 C19 C20 -138.6(4)
C22 Fe2 C19 C20 79.9(4)
C23 Fe2 C19 C20 117.0(5)
C21 Fe2 C19 C20 37.0(4)
Sn2 Fe2 C19 C20 133.7(3)
C25 Fe2 C19 C23 -157.1(4)
C24 Fe2 C19 C23 104.4(4)
C20 Fe2 C19 C23 -117.0(5)
C22 Fe2 C19 C23 -37.1(4)
C21 Fe2 C19 C23 -80.0(4)
Sn2 Fe2 C19 C23 16.7(5)
C25 Fe2 C19 Sn1 79.9(6)
C24 Fe2 C19 Sn1 -18.6(6)
C20 Fe2 C19 Sn1 120.0(7)
C22 Fe2 C19 Sn1 -160.1(6)
C23 Fe2 C19 Sn1 -123.0(7)
C21 Fe2 C19 Sn1 157.0(6)
Sn2 Fe2 C19 Sn1 -106.3(5)
C11 Sn1 C19 C20 -174.9(5)
C15 Sn1 C19 C20 64.5(6)
Fe1 Sn1 C19 C20 -56.1(5)
C11 Sn1 C19 C23 -19.3(6)
C15 Sn1 C19 C23 -139.9(5)
Fe1 Sn1 C19 C23 99.5(5)
C11 Sn1 C19 Fe2 84.3(5)
C15 Sn1 C19 Fe2 -36.3(6)
Fe1 Sn1 C19 Fe2 -156.9(4)
C23 C19 C20 C21 -1.5(7)
Fe2 C19 C20 C21 -60.4(4)
Sn1 C19 C20 C21 158.5(4)
C23 C19 C20 Fe2 58.9(4)
Sn1 C19 C20 Fe2 -141.1(4)
C25 Fe2 C20 C19 148.5(4)
C24 Fe2 C20 C19 51.7(5)
C22 Fe2 C20 C19 -82.2(4)
C23 Fe2 C20 C19 -38.7(4)
C21 Fe2 C20 C19 -120.8(5)
Sn2 Fe2 C20 C19 -109.9(4)
C25 Fe2 C20 C21 -90.7(4)
C24 Fe2 C20 C21 172.5(4)
C22 Fe2 C20 C21 38.6(4)
C23 Fe2 C20 C21 82.1(4)
C19 Fe2 C20 C21 120.8(5)
Sn2 Fe2 C20 C21 11.0(6)
C19 C20 C21 C22 0.8(7)
Fe2 C20 C21 C22 -61.1(4)
C19 C20 C21 Si2 -166.2(4)
Fe2 C20 C21 Si2 131.9(5)
C19 C20 C21 Fe2 61.9(4)
C28 Si2 C21 C22 55.2(7)
C26 Si2 C21 C22 -66.9(7)
C27 Si2 C21 C22 177.1(6)
C28 Si2 C21 C20 -140.7(6)
C26 Si2 C21 C20 97.2(7)
C27 Si2 C21 C20 -18.9(7)
C28 Si2 C21 Fe2 -44.9(7)
C26 Si2 C21 Fe2 -167.1(6)
C27 Si2 C21 Fe2 76.9(6)
C25 Fe2 C21 C22 -151.8(4)
C24 Fe2 C21 C22 94.9(11)
C20 Fe2 C21 C22 116.1(5)
C23 Fe2 C21 C22 37.1(4)
C19 Fe2 C21 C22 80.4(4)
Sn2 Fe2 C21 C22 -58.3(4)
C25 Fe2 C21 C20 92.1(4)
C24 Fe2 C21 C20 -21.2(12)
C22 Fe2 C21 C20 -116.1(5)
C23 Fe2 C21 C20 -79.0(4)
C19 Fe2 C21 C20 -35.7(3)
Sn2 Fe2 C21 C20 -174.4(3)
C25 Fe2 C21 Si2 -27.6(5)
C24 Fe2 C21 Si2 -140.9(9)
C20 Fe2 C21 Si2 -119.6(7)
C22 Fe2 C21 Si2 124.3(7)
C23 Fe2 C21 Si2 161.4(6)
C19 Fe2 C21 Si2 -155.4(6)
Sn2 Fe2 C21 Si2 65.9(5)
C20 C21 C22 C23 0.3(7)
Si2 C21 C22 C23 166.9(5)
Fe2 C21 C22 C23 -60.2(4)
C20 C21 C22 Fe2 60.6(4)
Si2 C21 C22 Fe2 -132.9(5)
C25 Fe2 C22 C21 36.2(5)
C24 Fe2 C22 C21 -152.8(4)
C20 Fe2 C22 C21 -39.5(4)
C23 Fe2 C22 C21 -119.4(5)
C19 Fe2 C22 C21 -82.1(4)
Sn2 Fe2 C22 C21 127.7(3)
C25 Fe2 C22 C23 155.6(4)
C24 Fe2 C22 C23 -33.4(6)
C20 Fe2 C22 C23 79.9(4)
C21 Fe2 C22 C23 119.4(5)
C19 Fe2 C22 C23 37.3(4)
Sn2 Fe2 C22 C23 -112.9(4)
C21 C22 C23 C19 -1.3(7)
Fe2 C22 C23 C19 -61.7(4)
C21 C22 C23 Fe2 60.4(4)
C20 C19 C23 C22 1.7(7)
Fe2 C19 C23 C22 60.5(4)
Sn1 C19 C23 C22 -157.9(4)
C20 C19 C23 Fe2 -58.8(4)
Sn1 C19 C23 Fe2 141.6(4)
C25 Fe2 C23 C22 -61.7(9)
C24 Fe2 C23 C22 158.2(4)
C20 Fe2 C23 C22 -81.4(4)
C21 Fe2 C23 C22 -37.0(4)
C19 Fe2 C23 C22 -119.3(5)
Sn2 Fe2 C23 C22 71.2(4)
C25 Fe2 C23 C19 57.6(9)
C24 Fe2 C23 C19 -82.5(4)
C20 Fe2 C23 C19 38.0(4)
C22 Fe2 C23 C19 119.3(5)
C21 Fe2 C23 C19 82.3(4)
Sn2 Fe2 C23 C19 -169.5(3)
C25 Fe2 C24 O3 -27(17)
C20 Fe2 C24 O3 70(17)
C22 Fe2 C24 O3 160(17)
C23 Fe2 C24 O3 139(17)
C21 Fe2 C24 O3 86(18)
C19 Fe2 C24 O3 99(17)
Sn2 Fe2 C24 O3 -119(17)
C24 Fe2 C25 O4 103(8)
C20 Fe2 C25 O4 -20(8)
C22 Fe2 C25 O4 -83(8)
C23 Fe2 C25 O4 -38(8)
C21 Fe2 C25 O4 -61(8)
C19 Fe2 C25 O4 4(8)
Sn2 Fe2 C25 O4 -172(8)
C33 Sn2 C30 C29 -177.2(6)
Cl1 Sn2 C30 C29 79.0(6)
Fe2 Sn2 C30 C29 -38.5(6)
C33 Sn2 C30 C32 -57.3(7)
Cl1 Sn2 C30 C32 -161.1(6)
Fe2 Sn2 C30 C32 81.4(6)
C33 Sn2 C30 C31 64.2(7)
Cl1 Sn2 C30 C31 -39.6(6)
Fe2 Sn2 C30 C31 -157.1(5)
C30 Sn2 C33 C35 -159.8(6)
Cl1 Sn2 C33 C35 -58.0(6)
Fe2 Sn2 C33 C35 61.9(6)
C30 Sn2 C33 C34 81.6(6)
Cl1 Sn2 C33 C34 -176.7(6)
Fe2 Sn2 C33 C34 -56.7(7)
C30 Sn2 C33 C36 -37.9(7)
Cl1 Sn2 C33 C36 63.9(7)
Fe2 Sn2 C33 C36 -176.2(6)
